data_4335147
loop_
_publ_author_name
'Yong Yan'
'Christopher Keating'
'Perumalreddy Chandrasekaran'
'Upul Jayarathne'
'Joel T. Mague'
'Serena DeBeer'
'Kyle M. Lancaster'
'Stephen Sproules'
'Igor V. Rubtsov'
'James P. Donahue'

_publ_contact_author 'James P. Donahue'
_publ_contact_author_address
;
   James P. Donahue
   Department of Chemistry
   Tulane University
   Percival Stern Hall, Room 2015
   6400 Freret Street
   New Orleans, Louisiana 70118-5698
;
_publ_contact_author_email donahue@tulane.edu
_publ_section_title
;
 Ancillary Ligand Effects upon Dithiolene Redox Noninnocence in Tungsten
 Bis(dithiolene) Complexes
;
_journal_name_full 'Inorganic Chemistry'
_journal_page_first 6743
_journal_page_last 6751
_journal_paper_doi 10.1021/ic4009174
_journal_volume 52
_journal_year 2013
_chemical_formula_sum 'C42 H36 O2 P2 S2 W'
_chemical_formula_weight 882.62
_chemical_name_systematic
; 
 ? 
;
_space_group_IT_number 4
_symmetry_cell_setting monoclinic
_symmetry_space_group_name_Hall 'P 2yb'
_symmetry_space_group_name_H-M 'P 1 21 1'
_atom_sites_solution_hydrogens geom
_atom_sites_solution_primary direct
_atom_sites_solution_secondary difmap
_audit_creation_method SHELXL-97
_cell_angle_alpha 90.00
_cell_angle_beta 114.207(9)
_cell_angle_gamma 90.00
_cell_formula_units_Z 4
_cell_length_a 18.5335(13)
_cell_length_b 9.9638(10)
_cell_length_c 21.866(3)
_cell_measurement_reflns_used 7425
_cell_measurement_temperature 100(2)
_cell_measurement_theta_max 28.263
_cell_measurement_theta_min 2.2865
_cell_volume 3682.8(7)
_computing_cell_refinement 'Bruker APEX2 (Bruker-AXS, 2006)'
_computing_data_collection 'Bruker APEX2 (Bruker-AXS, 2006)'
_computing_data_reduction 'Bruker SAINT+ (Bruker-AXS, 2006a)'
_computing_molecular_graphics 'Bruker APEX2 (Bruker-AXS, 2006)'
_computing_publication_material 'Bruker APEX2 (Bruker-AXS, 2006)'
_computing_structure_refinement 'SHELXL-97 (Sheldrick, 1997)'
_computing_structure_solution 'SHELXS-97 (Sheldrick, 1997)'
_diffrn_ambient_temperature 100(2)
_diffrn_measured_fraction_theta_full 0.999
_diffrn_measured_fraction_theta_max 0.954
_diffrn_measurement_device_type 'Bruker APEX-I CCD'
_diffrn_measurement_method '\f and \w scans'
_diffrn_radiation_monochromator graphite
_diffrn_radiation_source 'fine-focus sealed tube'
_diffrn_radiation_type MoK\a
_diffrn_radiation_wavelength 0.71073
_diffrn_reflns_av_R_equivalents 0.0312
_diffrn_reflns_av_sigmaI/netI 0.0487
_diffrn_reflns_limit_h_max 24
_diffrn_reflns_limit_h_min -24
_diffrn_reflns_limit_k_max 13
_diffrn_reflns_limit_k_min -13
_diffrn_reflns_limit_l_max 28
_diffrn_reflns_limit_l_min -28
_diffrn_reflns_number 33103
_diffrn_reflns_theta_full 28.29
_diffrn_reflns_theta_max 28.29
_diffrn_reflns_theta_min 1.02
_exptl_absorpt_coefficient_mu 3.373
_exptl_absorpt_correction_T_max 0.8882
_exptl_absorpt_correction_T_min 0.4310
_exptl_absorpt_correction_type multi-scan
_exptl_absorpt_process_details 'SADABS (Sheldrick 2008a)'
_exptl_crystal_colour orange
_exptl_crystal_density_diffrn 1.592
_exptl_crystal_description Plate
_exptl_crystal_F_000 1760
_exptl_crystal_size_max 0.30
_exptl_crystal_size_mid 0.13
_exptl_crystal_size_min 0.04
_refine_diff_density_max 4.285
_refine_diff_density_min -0.624
_refine_diff_density_rms 0.143
_refine_ls_abs_structure_details 'Flack H D (1983), Acta Cryst. A39, 876-881'
_refine_ls_abs_structure_Flack 0.553(7)
_refine_ls_extinction_method none
_refine_ls_goodness_of_fit_ref 1.062
_refine_ls_hydrogen_treatment constr
_refine_ls_matrix_type full
_refine_ls_number_parameters 888
_refine_ls_number_reflns 16974
_refine_ls_number_restraints 1
_refine_ls_restrained_S_all 1.062
_refine_ls_R_factor_all 0.0426
_refine_ls_R_factor_gt 0.0377
_refine_ls_shift/su_max 0.014
_refine_ls_shift/su_mean 0.000
_refine_ls_structure_factor_coef Fsqd
_refine_ls_weighting_details 'calc w=1/[\s^2^(Fo^2^)+(0.0418P)^2^+6.7972P] where P=(Fo^2^+2Fc^2^)/3'
_refine_ls_weighting_scheme calc
_refine_ls_wR_factor_gt 0.0911
_refine_ls_wR_factor_ref 0.0942
_reflns_number_gt 15577
_reflns_number_total 16974
_reflns_threshold_expression >2\s(I)
_cod_data_source_file ic4009174_si_002_12.cif
_cod_data_source_block jpd152
_cod_original_cell_volume 3682.9(6)
_cod_database_code 4335147

loop_
_symmetry_equiv_pos_as_xyz
'x, y, z'
'-x, y+1/2, -z'

loop_
_atom_site_label
_atom_site_type_symbol
_atom_site_fract_x
_atom_site_fract_y
_atom_site_fract_z
_atom_site_U_iso_or_equiv
_atom_site_adp_type
_atom_site_occupancy
_atom_site_symmetry_multiplicity
_atom_site_calc_flag
_atom_site_refinement_flags
W1 W -0.309270(13) -0.096000(18) -0.248252(11) 0.01905(7) Uani 1 1 d .
W2 W -0.808783(13) -0.718570(18) -0.254438(11) 0.01896(7) Uani 1 1 d .
S1 S -0.31496(12) -0.2564(2) -0.16976(9) 0.0274(4) Uani 1 1 d .
S2 S -0.44030(11) -0.1768(2) -0.30981(9) 0.0244(4) Uani 1 1 d .
S3 S -0.81955(11) -0.5604(2) -0.17721(9) 0.0281(5) Uani 1 1 d .
S4 S -0.94202(11) -0.6466(2) -0.31641(9) 0.0256(4) Uani 1 1 d .
P1 P -0.25348(11) 0.0568(2) -0.14969(9) 0.0239(4) Uani 1 1 d .
P2 P -0.29313(11) -0.12806(19) -0.35473(9) 0.0178(4) Uani 1 1 d .
P3 P -0.74855(12) -0.8735(2) -0.15699(9) 0.0231(4) Uani 1 1 d .
P4 P -0.79301(11) -0.68918(19) -0.36149(9) 0.0182(4) Uani 1 1 d .
O1 O -0.1288(3) -0.1727(6) -0.1949(3) 0.0350(15) Uani 1 1 d .
O2 O -0.3578(3) 0.1853(6) -0.3171(2) 0.0257(12) Uani 1 1 d .
O3 O -0.6308(3) -0.6338(6) -0.2040(2) 0.0313(13) Uani 1 1 d .
O4 O -0.8577(3) -1.0009(6) -0.3228(2) 0.0248(11) Uani 1 1 d .
C1 C -0.4058(5) -0.3385(9) -0.2034(4) 0.0314(18) Uani 1 1 d .
C2 C -0.4594(5) -0.3047(10) -0.2641(4) 0.035(2) Uani 1 1 d .
C5 C -0.4148(6) -0.4510(10) -0.1603(5) 0.043(2) Uani 1 1 d .
H5A H -0.4555 -0.4266 -0.1444 0.064 Uiso 1 1 calc R
H5B H -0.3643 -0.4655 -0.1217 0.064 Uiso 1 1 calc R
H53C H -0.4306 -0.5336 -0.1869 0.064 Uiso 1 1 calc R
C6 C -0.5405(5) -0.3757(10) -0.2999(4) 0.039(2) Uani 1 1 d .
H6A H -0.5382 -0.4371 -0.3341 0.058 Uiso 1 1 calc R
H6B H -0.5817 -0.3083 -0.3213 0.058 Uiso 1 1 calc R
H6C H -0.5529 -0.4264 -0.2670 0.058 Uiso 1 1 calc R
C3 C -0.9132(5) -0.4838(8) -0.2105(4) 0.0290(18) Uani 1 1 d .
C4 C -0.9660(4) -0.5223(8) -0.2698(4) 0.0268(17) Uani 1 1 d .
C7 C -0.9236(6) -0.3750(10) -0.1663(5) 0.044(2) Uani 1 1 d .
H7A H -0.9032 -0.2898 -0.1751 0.066 Uiso 1 1 calc R
H7B H -0.8944 -0.3997 -0.1191 0.066 Uiso 1 1 calc R
H7C H -0.9799 -0.3652 -0.1761 0.066 Uiso 1 1 calc R
C8 C -1.0463(5) -0.4626(11) -0.3020(4) 0.046(2) Uani 1 1 d .
H8A H -1.0452 -0.3709 -0.2854 0.069 Uiso 1 1 calc R
H8B H -1.0836 -0.5168 -0.2912 0.069 Uiso 1 1 calc R
H8C H -1.0630 -0.4607 -0.3507 0.069 Uiso 1 1 calc R
C9 C -0.1943(5) -0.1365(9) -0.2147(3) 0.031(2) Uani 1 1 d .
C10 C -0.3366(4) 0.0818(8) -0.2925(3) 0.0212(15) Uani 1 1 d .
C11 C -0.3301(5) 0.1233(9) -0.1240(4) 0.035(2) Uani 1 1 d .
C12 C -0.4074(5) 0.1320(9) -0.1720(4) 0.0317(19) Uani 1 1 d .
H12 H -0.4205 0.0960 -0.2154 0.038 Uiso 1 1 calc R
C13 C -0.4652(6) 0.1919(11) -0.1573(5) 0.048(3) Uani 1 1 d .
H13 H -0.5173 0.2017 -0.1910 0.058 Uiso 1 1 calc R
C14 C -0.4461(7) 0.2384(9) -0.0919(5) 0.055(3) Uani 1 1 d .
H14 H -0.4858 0.2773 -0.0805 0.066 Uiso 1 1 calc R
C15 C -0.3684(7) 0.2273(11) -0.0436(5) 0.056(3) Uani 1 1 d .
H15 H -0.3551 0.2594 0.0006 0.067 Uiso 1 1 calc R
C16 C -0.3133(6) 0.1723(10) -0.0592(4) 0.042(2) Uani 1 1 d .
H16 H -0.2608 0.1657 -0.0257 0.050 Uiso 1 1 calc R
C17 C -0.1773(5) -0.0097(10) -0.0707(4) 0.038(2) Uani 1 1 d .
C18 C -0.1008(5) 0.0221(10) -0.0471(4) 0.044(2) Uani 1 1 d .
H18 H -0.0836 0.0875 -0.0698 0.053 Uiso 1 1 calc R
C19 C -0.0457(5) -0.0388(14) 0.0102(4) 0.070(4) Uani 1 1 d .
H19 H 0.0088 -0.0166 0.0256 0.083 Uiso 1 1 calc R
C20 C -0.0693(6) -0.1288(10) 0.0438(4) 0.062(3) Uani 1 1 d .
H20 H -0.0309 -0.1757 0.0807 0.075 Uiso 1 1 calc R
C21 C -0.1522(6) -0.1552(9) 0.0246(4) 0.053(2) Uani 1 1 d .
H21 H -0.1689 -0.2130 0.0509 0.063 Uiso 1 1 calc R
C22 C -0.2070(5) -0.0953(8) -0.0325(3) 0.0420(17) Uani 1 1 d .
H22 H -0.2622 -0.1095 -0.0462 0.050 Uiso 1 1 calc R
C23 C -0.2068(4) 0.2106(9) -0.1622(4) 0.0254(16) Uani 1 1 d .
C24 C -0.2229(5) 0.3386(9) -0.1446(4) 0.0338(18) Uani 1 1 d .
H24 H -0.2616 0.3474 -0.1269 0.041 Uiso 1 1 calc R
C25 C -0.1857(5) 0.4497(9) -0.1518(4) 0.038(2) Uani 1 1 d .
H25 H -0.1992 0.5349 -0.1399 0.046 Uiso 1 1 calc R
C26 C -0.1283(5) 0.4402(8) -0.1761(4) 0.0317(19) Uani 1 1 d .
H26 H -0.1012 0.5182 -0.1804 0.038 Uiso 1 1 calc R
C27 C -0.1103(5) 0.3156(10) -0.1945(4) 0.035(2) Uani 1 1 d .
H27 H -0.0707 0.3081 -0.2114 0.042 Uiso 1 1 calc R
C28 C -0.1502(5) 0.2015(8) -0.1883(4) 0.0245(16) Uani 1 1 d .
H28 H -0.1385 0.1167 -0.2019 0.029 Uiso 1 1 calc R
C29 C -0.2905(4) -0.3057(8) -0.3780(4) 0.0213(16) Uani 1 1 d .
C30 C -0.2983(4) -0.3414(9) -0.4410(4) 0.0272(17) Uani 1 1 d .
H30 H -0.3072 -0.2738 -0.4740 0.033 Uiso 1 1 calc R
C31 C -0.2933(4) -0.4726(9) -0.4571(4) 0.0297(18) Uani 1 1 d .
H31 H -0.2989 -0.4957 -0.5010 0.036 Uiso 1 1 calc R
C32 C -0.2802(4) -0.5719(8) -0.4092(4) 0.0297(18) Uani 1 1 d .
H32 H -0.2761 -0.6632 -0.4199 0.036 Uiso 1 1 calc R
C33 C -0.2730(4) -0.5370(9) -0.3462(4) 0.0296(18) Uani 1 1 d .
H33 H -0.2648 -0.6051 -0.3135 0.035 Uiso 1 1 calc R
C34 C -0.2777(5) -0.4028(7) -0.3294(4) 0.0248(16) Uani 1 1 d .
H34 H -0.2721 -0.3788 -0.2856 0.030 Uiso 1 1 calc R
C35 C -0.2008(4) -0.0618(7) -0.3544(3) 0.0206(16) Uani 1 1 d .
C36 C -0.1459(4) -0.1383(8) -0.3668(4) 0.0284(17) Uani 1 1 d .
H36 H -0.1561 -0.2313 -0.3758 0.034 Uiso 1 1 calc R
C37 C -0.0782(4) -0.0861(11) -0.3666(4) 0.0320(17) Uani 1 1 d .
H37 H -0.0421 -0.1429 -0.3749 0.038 Uiso 1 1 calc R
C38 C -0.0616(5) 0.0468(10) -0.3545(4) 0.0321(18) Uani 1 1 d .
H38 H -0.0145 0.0827 -0.3554 0.038 Uiso 1 1 calc R
C39 C -0.1137(4) 0.1310(9) -0.3408(3) 0.0263(17) Uani 1 1 d .
H39 H -0.1020 0.2235 -0.3317 0.032 Uiso 1 1 calc R
C40 C -0.1835(4) 0.0767(8) -0.3407(3) 0.0220(15) Uani 1 1 d .
H40 H -0.2193 0.1327 -0.3314 0.026 Uiso 1 1 calc R
C41 C -0.3696(4) -0.0588(7) -0.4326(3) 0.0208(16) Uani 1 1 d .
C42 C -0.3591(5) 0.0552(8) -0.4643(3) 0.0269(17) Uani 1 1 d .
H42 H -0.3095 0.1001 -0.4471 0.032 Uiso 1 1 calc R
C43 C -0.4210(5) 0.1041(9) -0.5214(4) 0.0340(19) Uani 1 1 d .
H43 H -0.4143 0.1845 -0.5418 0.041 Uiso 1 1 calc R
C44 C -0.4924(5) 0.0361(10) -0.5486(4) 0.0315(19) Uani 1 1 d .
H44 H -0.5342 0.0685 -0.5881 0.038 Uiso 1 1 calc R
C45 C -0.5022(4) -0.0771(11) -0.5183(3) 0.033(2) Uani 1 1 d .
H45 H -0.5514 -0.1232 -0.5368 0.039 Uiso 1 1 calc R
C46 C -0.4423(4) -0.1261(10) -0.4614(4) 0.033(2) Uani 1 1 d .
H46 H -0.4501 -0.2063 -0.4415 0.040 Uiso 1 1 calc R
C47 C -0.6943(4) -0.6742(6) -0.2211(3) 0.0200(15) Uani 1 1 d .
C48 C -0.8374(4) -0.9012(9) -0.2983(3) 0.0227(16) Uani 1 1 d .
C49 C -0.8225(4) -0.9351(8) -0.1282(4) 0.0252(16) Uani 1 1 d .
C50 C -0.8003(5) -0.9902(10) -0.0658(4) 0.039(2) Uani 1 1 d .
H50 H -0.7465 -0.9883 -0.0347 0.047 Uiso 1 1 calc R
C51 C -0.8589(6) -1.0508(10) -0.0476(4) 0.049(3) Uani 1 1 d .
H51 H -0.8444 -1.0842 -0.0034 0.059 Uiso 1 1 calc R
C52 C -0.9366(5) -1.0607(10) -0.0944(4) 0.044(2) Uani 1 1 d .
H52 H -0.9748 -1.1069 -0.0837 0.053 Uiso 1 1 calc R
C53 C -0.9575(5) -1.0028(9) -0.1562(4) 0.035(2) Uani 1 1 d .
H53 H -1.0111 -1.0049 -0.1879 0.042 Uiso 1 1 calc R
C54 C -0.9008(5) -0.9416(9) -0.1725(4) 0.0328(19) Uani 1 1 d .
H54 H -0.9163 -0.9027 -0.2157 0.039 Uiso 1 1 calc R
C55 C -0.7056(4) -1.0283(8) -0.1729(3) 0.0229(15) Uani 1 1 d .
C56 C -0.6450(4) -1.0193(9) -0.1936(3) 0.0251(16) Uani 1 1 d .
H56 H -0.6293 -0.9336 -0.2028 0.030 Uiso 1 1 calc R
C57 C -0.6062(4) -1.1332(8) -0.2013(3) 0.0253(17) Uani 1 1 d .
H57 H -0.5639 -1.1250 -0.2150 0.030 Uiso 1 1 calc R
C58 C -0.6297(5) -1.2594(9) -0.1889(4) 0.0324(19) Uani 1 1 d .
H58 H -0.6030 -1.3374 -0.1937 0.039 Uiso 1 1 calc R
C59 C -0.6917(5) -1.2712(9) -0.1695(4) 0.0360(19) Uani 1 1 d .
H59 H -0.7073 -1.3577 -0.1611 0.043 Uiso 1 1 calc R
C60 C -0.7323(5) -1.1560(9) -0.1619(4) 0.0319(18) Uani 1 1 d .
H60 H -0.7759 -1.1640 -0.1499 0.038 Uiso 1 1 calc R
C61 C -0.6664(5) -0.8182(9) -0.0804(4) 0.0342(18) Uani 1 1 d .
C62 C -0.6026(4) -0.9042(9) -0.0438(4) 0.041(2) Uani 1 1 d .
H62 H -0.6012 -0.9919 -0.0604 0.049 Uiso 1 1 calc R
C63 C -0.5420(5) -0.8634(10) 0.0158(4) 0.051(2) Uani 1 1 d .
H63 H -0.5020 -0.9253 0.0411 0.062 Uiso 1 1 calc R
C64 C -0.5396(5) -0.7374(11) 0.0378(4) 0.057(2) Uani 1 1 d .
H64 H -0.4971 -0.7113 0.0784 0.069 Uiso 1 1 calc R
C65 C -0.5977(5) -0.6434(10) 0.0029(5) 0.069(3) Uani 1 1 d .
H65 H -0.5955 -0.5545 0.0192 0.083 Uiso 1 1 calc R
C66 C -0.6604(5) -0.6852(8) -0.0581(4) 0.051(2) Uani 1 1 d .
H66 H -0.6989 -0.6215 -0.0842 0.062 Uiso 1 1 calc R
C67 C -0.8698(4) -0.7565(7) -0.4379(3) 0.0189(15) Uani 1 1 d .
C68 C -0.9421(4) -0.6867(8) -0.4666(4) 0.028(2) Uani 1 1 d .
H68 H -0.9489 -0.6055 -0.4468 0.034 Uiso 1 1 calc R
C69 C -1.0037(4) -0.7364(11) -0.5239(3) 0.032(2) Uani 1 1 d .
H69 H -1.0520 -0.6880 -0.5435 0.039 Uiso 1 1 calc R
C70 C -0.9948(5) -0.8561(9) -0.5523(4) 0.0307(19) Uani 1 1 d .
H70 H -1.0370 -0.8910 -0.5908 0.037 Uiso 1 1 calc R
C71 C -0.9243(5) -0.9234(9) -0.5242(4) 0.035(2) Uani 1 1 d .
H71 H -0.9177 -1.0051 -0.5438 0.042 Uiso 1 1 calc R
C72 C -0.8629(5) -0.8746(8) -0.4680(4) 0.0280(17) Uani 1 1 d .
H72 H -0.8147 -0.9233 -0.4496 0.034 Uiso 1 1 calc R
C73 C -0.7903(4) -0.5143(8) -0.3842(4) 0.0216(16) Uani 1 1 d .
C74 C -0.7785(4) -0.4098(9) -0.3385(3) 0.0275(17) Uani 1 1 d .
H74 H -0.7744 -0.4308 -0.2949 0.033 Uiso 1 1 calc R
C75 C -0.7725(5) -0.2778(9) -0.3542(4) 0.034(2) Uani 1 1 d .
H75 H -0.7641 -0.2088 -0.3220 0.040 Uiso 1 1 calc R
C76 C -0.7790(4) -0.2478(10) -0.4186(4) 0.034(2) Uani 1 1 d .
H76 H -0.7733 -0.1575 -0.4297 0.041 Uiso 1 1 calc R
C77 C -0.7934(5) -0.3448(9) -0.4657(4) 0.0315(18) Uani 1 1 d .
H77 H -0.7996 -0.3213 -0.5097 0.038 Uiso 1 1 calc R
C78 C -0.7992(4) -0.4806(8) -0.4497(3) 0.0238(16) Uani 1 1 d .
H78 H -0.8090 -0.5486 -0.4826 0.029 Uiso 1 1 calc R
C79 C -0.7014(4) -0.7598(7) -0.3611(3) 0.0198(16) Uani 1 1 d .
C80 C -0.6480(4) -0.6786(8) -0.3755(3) 0.0267(17) Uani 1 1 d .
H80 H -0.6585 -0.5860 -0.3854 0.032 Uiso 1 1 calc R
C81 C -0.5782(4) -0.7386(11) -0.3749(4) 0.033(2) Uani 1 1 d .
H81 H -0.5409 -0.6850 -0.3833 0.039 Uiso 1 1 calc R
C82 C -0.5639(4) -0.8751(9) -0.3619(4) 0.0260(16) Uani 1 1 d .
H82 H -0.5178 -0.9155 -0.3626 0.031 Uiso 1 1 calc R
C83 C -0.6174(4) -0.9502(9) -0.3483(3) 0.0248(16) Uani 1 1 d .
H83 H -0.6083 -1.0436 -0.3401 0.030 Uiso 1 1 calc R
C84 C -0.6831(5) -0.8944(8) -0.3461(3) 0.0236(16) Uani 1 1 d .
H84 H -0.7173 -0.9487 -0.3341 0.028 Uiso 1 1 calc R

loop_
_atom_site_aniso_label
_atom_site_aniso_U_11
_atom_site_aniso_U_22
_atom_site_aniso_U_33
_atom_site_aniso_U_23
_atom_site_aniso_U_13
_atom_site_aniso_U_12
W1 0.01571(14) 0.01668(16) 0.02417(12) 0.00107(11) 0.00759(11) -0.00116(11)
W2 0.01594(15) 0.01722(16) 0.02413(12) -0.00097(11) 0.00864(11) -0.00143(11)
S1 0.0303(10) 0.0228(12) 0.0324(9) 0.0046(7) 0.0160(8) -0.0007(8)
S2 0.0174(9) 0.0247(11) 0.0318(9) -0.0042(7) 0.0109(7) -0.0027(7)
S3 0.0259(10) 0.0254(12) 0.0378(9) -0.0073(7) 0.0178(8) -0.0015(8)
S4 0.0201(9) 0.0255(10) 0.0335(9) 0.0062(7) 0.0134(8) 0.0040(7)
P1 0.0189(9) 0.0228(11) 0.0253(8) 0.0013(7) 0.0044(7) -0.0036(8)
P2 0.0125(8) 0.0160(11) 0.0229(8) 0.0016(6) 0.0051(7) -0.0003(7)
P3 0.0245(10) 0.0201(10) 0.0238(8) -0.0021(7) 0.0091(8) 0.0009(8)
P4 0.0151(9) 0.0149(11) 0.0233(8) -0.0016(6) 0.0064(7) -0.0022(7)
O1 0.024(3) 0.039(4) 0.038(3) 0.008(2) 0.010(2) 0.001(3)
O2 0.028(3) 0.018(3) 0.031(2) 0.003(2) 0.012(2) 0.001(2)
O3 0.016(3) 0.038(4) 0.035(3) -0.008(2) 0.005(2) -0.009(2)
O4 0.018(3) 0.023(3) 0.033(3) -0.001(2) 0.011(2) 0.001(2)
C1 0.035(4) 0.031(5) 0.038(4) 0.001(3) 0.024(4) -0.002(4)
C2 0.041(5) 0.036(5) 0.042(4) -0.004(4) 0.031(4) 0.000(4)
C5 0.054(6) 0.035(5) 0.055(5) 0.007(4) 0.038(5) -0.010(4)
C6 0.037(5) 0.043(5) 0.049(4) -0.020(4) 0.030(4) -0.026(4)
C3 0.034(4) 0.012(4) 0.053(5) 0.004(3) 0.029(4) 0.008(3)
C4 0.023(4) 0.022(4) 0.043(4) 0.022(3) 0.022(3) 0.015(3)
C7 0.052(6) 0.030(5) 0.063(5) -0.004(4) 0.038(5) 0.003(4)
C8 0.041(5) 0.053(6) 0.057(5) 0.030(4) 0.033(4) 0.027(4)
C9 0.021(4) 0.043(6) 0.024(3) 0.004(3) 0.006(3) -0.002(4)
C10 0.017(4) 0.023(4) 0.023(3) -0.002(3) 0.009(3) 0.000(3)
C11 0.047(5) 0.030(5) 0.038(4) -0.008(4) 0.029(4) -0.009(4)
C12 0.020(4) 0.036(5) 0.040(4) -0.003(4) 0.013(3) -0.004(4)
C13 0.049(6) 0.044(6) 0.069(6) -0.008(5) 0.041(5) -0.010(5)
C14 0.084(8) 0.030(5) 0.085(7) -0.015(5) 0.070(7) -0.015(5)
C15 0.083(8) 0.049(6) 0.060(6) -0.018(5) 0.054(6) -0.011(5)
C16 0.055(5) 0.032(5) 0.042(4) -0.006(4) 0.024(4) -0.010(4)
C17 0.044(5) 0.040(5) 0.022(3) -0.006(3) 0.004(3) 0.001(4)
C18 0.034(4) 0.069(6) 0.035(4) 0.014(4) 0.019(3) 0.006(4)
C19 0.027(4) 0.151(12) 0.033(4) 0.004(6) 0.014(4) 0.026(6)
C20 0.065(7) 0.056(7) 0.042(5) 0.018(4) -0.001(5) 0.014(5)
C21 0.061(6) 0.047(5) 0.035(4) 0.007(4) 0.005(4) -0.003(4)
C22 0.049(4) 0.040(4) 0.034(4) -0.001(3) 0.013(3) -0.005(4)
C23 0.014(4) 0.028(4) 0.029(3) 0.001(3) 0.003(3) -0.005(3)
C24 0.017(4) 0.030(4) 0.051(5) -0.003(3) 0.011(3) 0.000(3)
C25 0.032(4) 0.021(4) 0.056(5) -0.001(3) 0.012(4) 0.000(3)
C26 0.039(5) 0.020(4) 0.034(4) 0.002(3) 0.014(3) -0.007(3)
C27 0.030(4) 0.046(6) 0.027(3) -0.002(3) 0.009(3) -0.010(4)
C28 0.025(4) 0.016(4) 0.030(3) -0.005(3) 0.009(3) -0.001(3)
C29 0.010(3) 0.019(4) 0.028(3) -0.002(3) 0.001(3) -0.003(3)
C30 0.021(4) 0.022(4) 0.037(4) 0.005(3) 0.011(3) 0.002(3)
C31 0.017(4) 0.033(5) 0.035(4) -0.010(3) 0.006(3) 0.003(4)
C32 0.024(4) 0.009(4) 0.048(4) -0.001(3) 0.006(3) -0.002(3)
C33 0.014(4) 0.022(4) 0.041(4) -0.001(3) 0.000(3) -0.003(3)
C34 0.027(4) 0.010(4) 0.032(3) 0.002(3) 0.007(3) 0.005(3)
C35 0.011(3) 0.018(4) 0.029(3) 0.001(3) 0.005(3) 0.001(3)
C36 0.024(4) 0.023(4) 0.038(4) 0.000(3) 0.012(3) 0.005(3)
C37 0.026(4) 0.031(4) 0.043(4) -0.009(4) 0.019(3) -0.001(4)
C38 0.017(4) 0.040(5) 0.040(4) 0.001(4) 0.013(3) 0.001(4)
C39 0.024(4) 0.029(5) 0.024(3) -0.003(3) 0.009(3) -0.014(3)
C40 0.013(4) 0.019(4) 0.034(4) 0.002(3) 0.010(3) 0.000(3)
C41 0.014(3) 0.024(5) 0.027(3) 0.003(3) 0.010(3) 0.001(3)
C42 0.023(4) 0.020(4) 0.029(3) 0.001(3) 0.003(3) -0.001(3)
C43 0.041(5) 0.023(5) 0.032(4) 0.002(3) 0.009(4) 0.000(4)
C44 0.029(4) 0.035(5) 0.024(3) 0.000(3) 0.004(3) 0.014(4)
C45 0.016(4) 0.044(6) 0.035(4) -0.005(4) 0.007(3) 0.001(4)
C46 0.021(4) 0.040(7) 0.033(4) 0.007(3) 0.005(3) 0.004(4)
C47 0.022(4) 0.010(3) 0.030(3) -0.004(2) 0.012(3) 0.003(3)
C48 0.011(3) 0.030(5) 0.027(3) 0.011(3) 0.008(3) 0.011(3)
C49 0.025(4) 0.024(4) 0.029(4) 0.001(3) 0.013(3) 0.004(3)
C50 0.039(4) 0.048(6) 0.036(4) 0.004(4) 0.021(4) 0.007(4)
C51 0.081(7) 0.038(5) 0.039(4) 0.009(4) 0.036(5) 0.007(5)
C52 0.045(5) 0.050(6) 0.051(5) 0.001(4) 0.034(4) 0.009(4)
C53 0.023(4) 0.032(5) 0.056(5) 0.006(4) 0.023(4) 0.005(4)
C54 0.036(5) 0.028(5) 0.043(4) 0.009(4) 0.024(4) 0.007(4)
C55 0.024(4) 0.020(4) 0.022(3) -0.002(3) 0.007(3) 0.002(3)
C56 0.016(4) 0.031(5) 0.026(3) 0.007(3) 0.005(3) 0.009(3)
C57 0.016(3) 0.025(5) 0.032(3) 0.001(3) 0.007(3) 0.009(3)
C58 0.031(4) 0.029(5) 0.033(4) -0.003(3) 0.009(3) 0.012(3)
C59 0.035(4) 0.027(4) 0.046(4) -0.006(3) 0.017(4) -0.005(3)
C60 0.022(4) 0.026(4) 0.042(4) 0.003(3) 0.007(3) -0.003(3)
C61 0.041(4) 0.024(4) 0.026(3) -0.006(3) 0.002(3) -0.001(3)
C62 0.029(4) 0.057(5) 0.031(4) -0.004(4) 0.006(3) 0.012(4)
C63 0.038(5) 0.074(7) 0.032(4) 0.002(4) 0.004(3) 0.013(4)
C64 0.048(5) 0.059(7) 0.047(5) 0.008(5) 0.001(4) 0.015(5)
C65 0.047(5) 0.054(6) 0.068(6) -0.031(5) -0.015(5) 0.004(4)
C66 0.035(4) 0.039(4) 0.056(5) -0.015(4) -0.007(4) 0.007(3)
C67 0.015(3) 0.019(4) 0.021(3) 0.002(2) 0.005(2) -0.005(3)
C68 0.019(4) 0.028(5) 0.036(4) -0.004(3) 0.010(3) 0.007(3)
C69 0.012(3) 0.045(6) 0.036(4) -0.006(4) 0.006(3) -0.005(4)
C70 0.021(4) 0.034(5) 0.031(4) 0.000(3) 0.005(3) -0.014(4)
C71 0.044(5) 0.023(5) 0.030(4) -0.012(3) 0.008(4) -0.010(4)
C72 0.027(4) 0.023(5) 0.029(4) 0.001(3) 0.007(3) 0.003(4)
C73 0.020(4) 0.016(4) 0.027(3) -0.002(3) 0.009(3) -0.002(3)
C74 0.020(4) 0.034(5) 0.023(3) 0.006(3) 0.003(3) 0.010(3)
C75 0.041(5) 0.019(4) 0.036(4) -0.008(3) 0.010(4) -0.009(4)
C76 0.023(4) 0.036(6) 0.037(4) 0.010(3) 0.006(3) -0.003(4)
C77 0.034(5) 0.026(5) 0.032(4) 0.008(3) 0.012(3) 0.003(4)
C78 0.021(4) 0.023(4) 0.026(3) 0.003(3) 0.008(3) 0.000(3)
C79 0.016(3) 0.022(4) 0.018(3) -0.003(2) 0.004(3) -0.002(3)
C80 0.021(4) 0.023(4) 0.034(4) 0.006(3) 0.009(3) -0.001(3)
C81 0.015(3) 0.045(6) 0.041(4) 0.004(4) 0.014(3) -0.003(4)
C82 0.016(4) 0.027(4) 0.034(4) 0.006(3) 0.009(3) 0.008(3)
C83 0.020(4) 0.025(4) 0.028(3) 0.004(3) 0.008(3) -0.002(3)
C84 0.029(4) 0.022(4) 0.020(3) 0.005(3) 0.010(3) 0.000(3)

loop_
_atom_type_symbol
_atom_type_description
_atom_type_scat_dispersion_real
_atom_type_scat_dispersion_imag
_atom_type_scat_source
C C 0.0033 0.0016 'International Tables Vol C Tables 4.2.6.8 and 6.1.1.4'
H H 0.0000 0.0000 'International Tables Vol C Tables 4.2.6.8 and 6.1.1.4'
O O 0.0106 0.0060 'International Tables Vol C Tables 4.2.6.8 and 6.1.1.4'
P P 0.1023 0.0942 'International Tables Vol C Tables 4.2.6.8 and 6.1.1.4'
S S 0.1246 0.1234 'International Tables Vol C Tables 4.2.6.8 and 6.1.1.4'
W W -0.8490 6.8722 'International Tables Vol C Tables 4.2.6.8 and 6.1.1.4'

loop_
_geom_angle_atom_site_label_1
_geom_angle_atom_site_label_2
_geom_angle_atom_site_label_3
_geom_angle
C10 W1 C9 112.4(3)
C10 W1 S1 150.96(18)
C9 W1 S1 87.5(2)
C10 W1 S2 91.6(2)
C9 W1 S2 146.0(3)
S1 W1 S2 81.04(7)
C10 W1 P2 76.28(18)
C9 W1 P2 78.3(2)
S1 W1 P2 130.34(6)
S2 W1 P2 85.04(6)
C10 W1 P1 79.0(2)
C9 W1 P1 78.7(2)
S1 W1 P1 84.93(7)
S2 W1 P1 131.35(6)
P2 W1 P1 136.22(6)
C47 W2 C48 114.0(3)
C47 W2 S3 88.86(18)
C48 W2 S3 148.27(18)
C47 W2 S4 147.1(2)
C48 W2 S4 89.53(19)
S3 W2 S4 80.54(7)
C47 W2 P4 78.44(19)
C48 W2 P4 76.70(18)
S3 W2 P4 131.72(7)
S4 W2 P4 85.64(6)
C47 W2 P3 77.8(2)
C48 W2 P3 77.68(19)
S3 W2 P3 86.68(7)
S4 W2 P3 131.85(6)
P4 W2 P3 133.74(6)
C1 S1 W1 109.4(3)
C2 S2 W1 108.8(3)
C3 S3 W2 110.5(3)
C4 S4 W2 109.1(3)
C23 P1 C17 102.2(4)
C23 P1 C11 102.3(4)
C17 P1 C11 103.4(4)
C23 P1 W1 115.8(2)
C17 P1 W1 118.5(3)
C11 P1 W1 112.6(3)
C35 P2 C41 103.4(3)
C35 P2 C29 102.5(3)
C41 P2 C29 101.6(3)
C35 P2 W1 114.9(2)
C41 P2 W1 118.3(2)
C29 P2 W1 114.1(2)
C61 P3 C49 104.2(4)
C61 P3 C55 99.5(4)
C49 P3 C55 103.2(4)
C61 P3 W2 120.6(3)
C49 P3 W2 111.4(3)
C55 P3 W2 115.8(2)
C73 P4 C67 101.6(3)
C73 P4 C79 103.9(3)
C67 P4 C79 103.7(3)
C73 P4 W2 113.3(2)
C67 P4 W2 118.0(2)
C79 P4 W2 114.6(2)
C2 C1 C5 125.3(8)
C2 C1 S1 119.9(7)
C5 C1 S1 114.7(7)
C1 C2 C6 124.0(8)
C1 C2 S2 120.8(7)
C6 C2 S2 115.2(6)
C4 C3 C7 126.7(7)
C4 C3 S3 119.3(6)
C7 C3 S3 114.1(7)
C3 C4 C8 123.0(8)
C3 C4 S4 120.6(5)
C8 C4 S4 116.4(7)
O1 C9 W1 173.6(7)
O2 C10 W1 174.6(6)
C12 C11 C16 118.2(8)
C12 C11 P1 118.4(6)
C16 C11 P1 123.4(7)
C13 C12 C11 120.9(8)
C12 C13 C14 119.1(10)
C15 C14 C13 119.6(9)
C16 C15 C14 120.3(9)
C15 C16 C11 121.9(10)
C18 C17 C22 120.8(7)
C18 C17 P1 124.1(7)
C22 C17 P1 115.1(6)
C17 C18 C19 121.2(9)
C20 C19 C18 120.1(9)
C19 C20 C21 120.7(8)
C22 C21 C20 119.1(8)
C21 C22 C17 117.5(8)
C28 C23 C24 117.1(7)
C28 C23 P1 119.3(6)
C24 C23 P1 123.6(5)
C25 C24 C23 122.7(7)
C24 C25 C26 120.2(8)
C25 C26 C27 119.3(8)
C26 C27 C28 120.2(7)
C23 C28 C27 120.5(7)
C30 C29 C34 120.3(8)
C30 C29 P2 121.4(6)
C34 C29 P2 118.2(5)
C31 C30 C29 121.1(8)
C30 C31 C32 119.8(7)
C33 C32 C31 119.4(7)
C32 C33 C34 120.9(8)
C29 C34 C33 118.4(7)
C36 C35 C40 117.1(7)
C36 C35 P2 124.1(6)
C40 C35 P2 118.7(5)
C37 C36 C35 122.8(8)
C36 C37 C38 120.6(8)
C37 C38 C39 120.1(7)
C38 C39 C40 119.2(8)
C39 C40 C35 120.2(7)
C42 C41 C46 118.2(7)
C42 C41 P2 123.8(6)
C46 C41 P2 118.0(5)
C41 C42 C43 120.1(7)
C44 C43 C42 120.4(8)
C45 C44 C43 119.5(7)
C44 C45 C46 121.1(8)
C45 C46 C41 120.6(8)
O3 C47 W2 172.2(6)
O4 C48 W2 175.9(6)
C50 C49 C54 118.8(7)
C50 C49 P3 121.1(6)
C54 C49 P3 119.6(6)
C49 C50 C51 119.6(8)
C52 C51 C50 120.0(8)
C53 C52 C51 119.0(8)
C52 C53 C54 120.2(8)
C49 C54 C53 122.2(8)
C56 C55 C60 120.1(7)
C56 C55 P3 119.0(6)
C60 C55 P3 120.9(5)
C55 C56 C57 121.3(8)
C56 C57 C58 119.7(6)
C59 C58 C57 120.1(7)
C58 C59 C60 120.9(8)
C59 C60 C55 117.8(7)
C66 C61 C62 116.6(7)
C66 C61 P3 121.5(6)
C62 C61 P3 121.7(6)
C63 C62 C61 121.4(8)
C64 C63 C62 120.6(8)
C63 C64 C65 121.8(9)
C64 C65 C66 117.8(8)
C61 C66 C65 121.3(8)
C72 C67 C68 117.8(7)
C72 C67 P4 124.2(6)
C68 C67 P4 118.0(5)
C69 C68 C67 120.3(7)
C70 C69 C68 120.3(8)
C71 C70 C69 119.2(7)
C70 C71 C72 120.9(8)
C71 C72 C67 121.6(8)
C74 C73 C78 117.8(7)
C74 C73 P4 122.2(5)
C78 C73 P4 120.0(6)
C75 C74 C73 122.7(7)
C74 C75 C76 118.2(8)
C77 C76 C75 121.5(8)
C76 C77 C78 120.3(7)
C73 C78 C77 119.4(7)
C84 C79 C80 118.7(7)
C84 C79 P4 120.5(6)
C80 C79 P4 120.8(6)
C79 C80 C81 118.5(7)
C82 C81 C80 120.6(7)
C83 C82 C81 118.9(7)
C84 C83 C82 121.6(8)
C83 C84 C79 121.6(7)

loop_
_geom_bond_atom_site_label_1
_geom_bond_atom_site_label_2
_geom_bond_distance
W1 C10 1.982(8)
W1 C9 1.990(8)
W1 S1 2.3788(18)
W1 S2 2.3825(19)
W1 P2 2.4866(17)
W1 P1 2.491(2)
W2 C47 1.990(7)
W2 C48 2.024(9)
W2 S3 2.3773(18)
W2 S4 2.3883(19)
W2 P4 2.4925(17)
W2 P3 2.494(2)
S1 C1 1.741(9)
S2 C2 1.744(9)
S3 C3 1.758(8)
S4 C4 1.773(8)
P1 C23 1.835(8)
P1 C17 1.848(8)
P1 C11 1.850(8)
P2 C35 1.831(7)
P2 C41 1.845(7)
P2 C29 1.848(8)
P3 C61 1.825(8)
P3 C49 1.833(7)
P3 C55 1.833(8)
P4 C73 1.818(8)
P4 C67 1.821(7)
P4 C79 1.834(7)
O1 C9 1.165(9)
O2 C10 1.155(9)
O3 C47 1.150(8)
O4 C48 1.119(10)
C1 C2 1.333(12)
C1 C5 1.518(11)
C2 C6 1.552(11)
C3 C4 1.320(11)
C3 C7 1.517(11)
C4 C8 1.485(10)
C11 C12 1.389(12)
C11 C16 1.408(11)
C12 C13 1.373(12)
C13 C14 1.405(13)
C14 C15 1.398(15)
C15 C16 1.320(13)
C17 C18 1.333(11)
C17 C22 1.451(11)
C18 C19 1.390(12)
C19 C20 1.342(15)
C20 C21 1.442(14)
C21 C22 1.381(10)
C23 C28 1.387(10)
C23 C24 1.399(11)
C24 C25 1.347(11)
C25 C26 1.376(11)
C26 C27 1.387(12)
C27 C28 1.393(11)
C29 C30 1.371(10)
C29 C34 1.384(10)
C30 C31 1.366(12)
C31 C32 1.388(12)
C32 C33 1.375(10)
C33 C34 1.399(11)
C35 C36 1.384(9)
C35 C40 1.421(10)
C36 C37 1.357(10)
C37 C38 1.361(14)
C38 C39 1.402(11)
C39 C40 1.403(9)
C41 C42 1.386(10)
C41 C46 1.402(10)
C42 C43 1.392(11)
C43 C44 1.384(12)
C44 C45 1.357(13)
C45 C46 1.374(11)
C49 C50 1.367(11)
C49 C54 1.377(11)
C50 C51 1.434(12)
C51 C52 1.387(13)
C52 C53 1.371(12)
C53 C54 1.383(11)
C55 C56 1.375(10)
C55 C60 1.421(11)
C56 C57 1.390(10)
C57 C58 1.393(11)
C58 C59 1.384(11)
C59 C60 1.419(12)
C61 C66 1.401(11)
C61 C62 1.414(11)
C62 C63 1.387(11)
C63 C64 1.339(14)
C64 C65 1.395(12)
C65 C66 1.426(11)
C67 C72 1.380(10)
C67 C68 1.408(10)
C68 C69 1.395(10)
C69 C70 1.385(13)
C70 C71 1.369(12)
C71 C72 1.376(10)
C73 C74 1.397(11)
C73 C78 1.412(9)
C74 C75 1.375(12)
C75 C76 1.396(10)
C76 C77 1.357(12)
C77 C78 1.413(12)
C79 C84 1.390(11)
C79 C80 1.410(9)
C80 C81 1.420(10)
C81 C82 1.393(13)
C82 C83 1.368(10)
C83 C84 1.356(10)
